data_4066314
loop_
_publ_author_name
'Saliu, Kuburat O.'
'Cheng, Jianhua'
'McDonald, Robert'
'Ferguson, Michael J.'
'Takats, Josef'

_publ_section_title
;
 Reactions of Scorpionate-Anchored Yttrium and Lutetium Dialkyls with
 Terminal Alkynes: From Bimetallic Complexes with Bridging Enynediyl
 Ligands to Monomeric Terminal Dialkynyl Complexes&#x2020;
;
_journal_issue 21
_journal_name_full Organometallics
_journal_page_first 4950
_journal_paper_doi 10.1021/om100393w
_journal_volume 29
_journal_year 2010
_chemical_formula_moiety 'C50 H80 B2 N12 Si4 Y2, 0.5(C6 H14)'
_chemical_formula_sum 'C53 H87 B2 N12 Si4 Y2'
_chemical_formula_weight 1204.15
_chemical_name_systematic
;
 ?
;
_space_group_IT_number 14
_symmetry_cell_setting monoclinic
_symmetry_space_group_name_Hall '-P 2ybc'
_symmetry_space_group_name_H-M 'P 1 21/c 1'
_atom_sites_solution_hydrogens geom
_atom_sites_solution_primary direct
_atom_sites_solution_secondary difmap
_audit_creation_method SHELXL-97
_cell_angle_alpha 90.00
_cell_angle_beta 100.732(2)
_cell_angle_gamma 90.00
_cell_formula_units_Z 4
_cell_length_a 12.4137(10)
_cell_length_b 22.8606(18)
_cell_length_c 23.6108(19)
_cell_measurement_reflns_used 3895
_cell_measurement_temperature 193(2)
_cell_measurement_theta_max 17.55
_cell_measurement_theta_min 2.21
_cell_volume 6583.2(9)
_computing_cell_refinement 'Bruker SAINT (Bruker, 1997)'
_computing_data_collection 'Bruker SMART (Bruker, 1997)'
_computing_data_reduction 'Bruker SAINT (Bruker, 1997)'
_computing_molecular_graphics 'Bruker SHELXTL (Bruker, 1997)'
_computing_publication_material 'Bruker SHELXTL (Bruker, 1997)'
_computing_structure_refinement 'SHELXL-97 (Sheldrick, 2008)'
_computing_structure_solution 'SHELXS-97 (Sheldrick, 1990)'
_diffrn_ambient_temperature 193(2)
_diffrn_detector_area_resol_mean 8.192
_diffrn_measured_fraction_theta_full 1.000
_diffrn_measured_fraction_theta_max 1.000
_diffrn_measurement_device_type 'Bruker PLATFORM diffractometer/SMART 1000 CCD area detector'
_diffrn_measurement_method '\w scans'
_diffrn_radiation_monochromator graphite
_diffrn_radiation_source 'fine-focus sealed tube'
_diffrn_radiation_type MoK\a
_diffrn_radiation_wavelength 0.71073
_diffrn_reflns_av_R_equivalents 0.1429
_diffrn_reflns_av_sigmaI/netI 0.1243
_diffrn_reflns_limit_h_max 14
_diffrn_reflns_limit_h_min -14
_diffrn_reflns_limit_k_max 27
_diffrn_reflns_limit_k_min -27
_diffrn_reflns_limit_l_max 28
_diffrn_reflns_limit_l_min -28
_diffrn_reflns_number 59465
_diffrn_reflns_theta_full 25.25
_diffrn_reflns_theta_max 25.25
_diffrn_reflns_theta_min 1.67
_exptl_absorpt_coefficient_mu 1.869
_exptl_absorpt_correction_T_max 0.8069
_exptl_absorpt_correction_T_min 0.6840
_exptl_absorpt_correction_type integration
_exptl_absorpt_process_details 'Bruker SHELXTL (Bruker, 1997)'
_exptl_crystal_colour colourless
_exptl_crystal_density_diffrn 1.215
_exptl_crystal_density_method 'not measured'
_exptl_crystal_description fragment
_exptl_crystal_F_000 2532
_exptl_crystal_size_max 0.22
_exptl_crystal_size_mid 0.19
_exptl_crystal_size_min 0.12
_refine_diff_density_max 0.491
_refine_diff_density_min -0.341
_refine_diff_density_rms 0.080
_refine_ls_extinction_method none
_refine_ls_goodness_of_fit_ref 0.985
_refine_ls_hydrogen_treatment constr
_refine_ls_matrix_type full
_refine_ls_number_parameters 670
_refine_ls_number_reflns 11923
_refine_ls_number_restraints 0
_refine_ls_restrained_S_all 0.985
_refine_ls_R_factor_all 0.1372
_refine_ls_R_factor_gt 0.0580
_refine_ls_shift/su_max 0.001
_refine_ls_shift/su_mean 0.000
_refine_ls_structure_factor_coef Fsqd
_refine_ls_weighting_details 'calc w=1/[\s^2^(Fo^2^)+(0.0526P)^2^+0.0000P] where P=(Fo^2^+2Fc^2^)/3'
_refine_ls_weighting_scheme calc
_refine_ls_wR_factor_gt 0.1032
_refine_ls_wR_factor_ref 0.1302
_reflns_number_gt 6514
_reflns_number_total 11923
_reflns_threshold_expression I>2\s(I)
_cod_data_source_file om100393w_si_002.cif
_cod_data_source_block 4-Y
_cod_depositor_comments
;
The following automatic conversions were performed:

'_symmetry_cell_setting' value 'Monoclinic' changed to 'monoclinic'
according to /home/saulius/struct/CIF-dictionaries/cif_core.dic
dictionary named 'cif_core.dic' version 2.4.1 from 2010-06-29.

Automatic conversion script
Id: cif_fix_values 1715 2011-07-08 13:25:40Z adriana 
;
_cod_original_sg_symbol_H-M 'P 21/c'
_cod_database_code 4066314

loop_
_symmetry_equiv_pos_as_xyz
'x, y, z'
'-x, y+1/2, -z+1/2'
'-x, -y, -z'
'x, -y-1/2, z-1/2'

loop_
_atom_site_label
_atom_site_type_symbol
_atom_site_fract_x
_atom_site_fract_y
_atom_site_fract_z
_atom_site_U_iso_or_equiv
_atom_site_adp_type
_atom_site_occupancy
_atom_site_symmetry_multiplicity
_atom_site_calc_flag
_atom_site_refinement_flags
Y1 Y 0.40921(4) 0.74306(2) 0.08129(2) 0.03148(15) Uani 1 1 d .
Y2 Y 0.23752(4) 0.63661(2) 0.12369(2) 0.03162(15) Uani 1 1 d .
Si1 Si 0.23998(15) 0.87223(7) 0.14083(8) 0.0591(5) Uani 1 1 d .
Si2 Si -0.07008(13) 0.71057(8) 0.18132(8) 0.0533(5) Uani 1 1 d .
Si3 Si 0.31785(13) 0.67322(7) -0.09604(6) 0.0448(4) Uani 1 1 d .
Si4 Si 0.53368(14) 0.57468(7) 0.24919(7) 0.0530(5) Uani 1 1 d .
N11 N 0.4770(3) 0.85480(17) 0.00062(18) 0.0380(11) Uani 1 1 d .
N12 N 0.3887(3) 0.82071(17) 0.00726(17) 0.0363(10) Uani 1 1 d .
N21 N 0.6254(3) 0.77862(18) 0.01785(18) 0.0397(11) Uani 1 1 d .
N22 N 0.5760(3) 0.73034(17) 0.03712(18) 0.0371(11) Uani 1 1 d .
N31 N 0.6029(3) 0.84735(18) 0.09842(19) 0.0409(11) Uani 1 1 d .
N32 N 0.5504(3) 0.80987(18) 0.12997(19) 0.0422(11) Uani 1 1 d .
N41 N 0.0231(3) 0.54704(18) 0.09444(18) 0.0384(11) Uani 1 1 d .
N42 N 0.0620(3) 0.60005(17) 0.07896(18) 0.0352(10) Uani 1 1 d .
N51 N 0.1950(3) 0.49032(17) 0.13132(16) 0.0333(10) Uani 1 1 d .
N52 N 0.2643(3) 0.52854(17) 0.11093(17) 0.0345(10) Uani 1 1 d .
N61 N 0.1091(3) 0.54738(18) 0.20173(19) 0.0381(11) Uani 1 1 d .
N62 N 0.1790(3) 0.59421(17) 0.20726(17) 0.0354(10) Uani 1 1 d .
C1 C 0.2902(4) 0.8008(2) 0.1201(2) 0.0434(14) Uani 1 1 d .
C2 C 0.2441(4) 0.7485(2) 0.1251(2) 0.0330(12) Uani 1 1 d .
C3 C 0.1458(4) 0.7365(2) 0.1462(2) 0.0386(13) Uani 1 1 d .
C4 C 0.0655(4) 0.7150(2) 0.1604(2) 0.0452(15) Uani 1 1 d .
C5 C 0.2873(4) 0.6567(2) 0.0280(2) 0.0332(12) Uani 1 1 d .
C6 C 0.3076(4) 0.6686(2) -0.0189(2) 0.0358(13) Uani 1 1 d .
C7 C 0.4434(4) 0.6589(2) 0.1520(2) 0.0328(12) Uani 1 1 d .
C8 C 0.4688(4) 0.6237(2) 0.1904(2) 0.0416(14) Uani 1 1 d .
C10 C 0.3186(5) 0.9316(2) 0.1134(3) 0.0699(19) Uani 1 1 d .
H10A H 0.3971 0.9261 0.1283 0.084 Uiso 1 1 calc R
H10B H 0.2953 0.9695 0.1262 0.084 Uiso 1 1 calc R
H10C H 0.3050 0.9304 0.0711 0.084 Uiso 1 1 calc R
C11 C 0.0889(5) 0.8826(3) 0.1122(4) 0.106(3) Uani 1 1 d .
H11A H 0.0475 0.8513 0.1267 0.127 Uiso 1 1 calc R
H11B H 0.0753 0.8815 0.0699 0.127 Uiso 1 1 calc R
H11C H 0.0655 0.9205 0.1250 0.127 Uiso 1 1 calc R
C12 C 0.2603(8) 0.8770(3) 0.2202(3) 0.133(4) Uani 1 1 d .
H12A H 0.3382 0.8718 0.2366 0.160 Uiso 1 1 calc R
H12B H 0.2175 0.8463 0.2347 0.160 Uiso 1 1 calc R
H12C H 0.2359 0.9154 0.2313 0.160 Uiso 1 1 calc R
C13 C 0.3009(5) 0.8447(2) -0.0264(2) 0.0423(14) Uani 1 1 d .
C14 C 0.3324(5) 0.8935(2) -0.0539(2) 0.0484(15) Uani 1 1 d .
H14 H 0.2859 0.9184 -0.0799 0.058 Uiso 1 1 calc R
C15 C 0.4425(5) 0.8989(2) -0.0368(2) 0.0467(15) Uani 1 1 d .
C16 C 0.5196(5) 0.9436(2) -0.0535(3) 0.0668(19) Uani 1 1 d .
H16A H 0.5766 0.9237 -0.0700 0.080 Uiso 1 1 calc R
H16B H 0.5537 0.9657 -0.0193 0.080 Uiso 1 1 calc R
H16C H 0.4789 0.9704 -0.0821 0.080 Uiso 1 1 calc R
C17 C 0.1897(4) 0.8186(2) -0.0294(2) 0.0582(17) Uani 1 1 d .
H17A H 0.1971 0.7778 -0.0166 0.070 Uiso 1 1 calc R
H17B H 0.1492 0.8203 -0.0692 0.070 Uiso 1 1 calc R
H17C H 0.1497 0.8406 -0.0043 0.070 Uiso 1 1 calc R
C20 C -0.1356(5) 0.6392(3) 0.1651(3) 0.088(2) Uani 1 1 d .
H20A H -0.1442 0.6314 0.1237 0.105 Uiso 1 1 calc R
H20B H -0.2079 0.6394 0.1762 0.105 Uiso 1 1 calc R
H20C H -0.0899 0.6087 0.1867 0.105 Uiso 1 1 calc R
C21 C -0.1548(5) 0.7664(3) 0.1396(3) 0.098(3) Uani 1 1 d .
H21A H -0.1619 0.7579 0.0984 0.118 Uiso 1 1 calc R
H21B H -0.1205 0.8048 0.1480 0.118 Uiso 1 1 calc R
H21C H -0.2276 0.7665 0.1500 0.118 Uiso 1 1 calc R
C22 C -0.0547(5) 0.7249(4) 0.2593(3) 0.112(3) Uani 1 1 d .
H22A H -0.1266 0.7226 0.2707 0.134 Uiso 1 1 calc R
H22B H -0.0237 0.7640 0.2680 0.134 Uiso 1 1 calc R
H22C H -0.0055 0.6956 0.2808 0.134 Uiso 1 1 calc R
C23 C 0.6268(4) 0.6838(2) 0.0197(2) 0.0382(13) Uani 1 1 d .
C24 C 0.7044(4) 0.7015(2) -0.0118(2) 0.0482(15) Uani 1 1 d .
H24 H 0.7501 0.6770 -0.0298 0.058 Uiso 1 1 calc R
C25 C 0.7024(4) 0.7615(2) -0.0120(2) 0.0463(15) Uani 1 1 d .
C26 C 0.7712(5) 0.8032(3) -0.0388(3) 0.074(2) Uani 1 1 d .
H26A H 0.7235 0.8301 -0.0643 0.089 Uiso 1 1 calc R
H26B H 0.8168 0.7812 -0.0611 0.089 Uiso 1 1 calc R
H26C H 0.8184 0.8255 -0.0084 0.089 Uiso 1 1 calc R
C27 C 0.5975(4) 0.6233(2) 0.0345(2) 0.0446(15) Uani 1 1 d .
H27A H 0.5797 0.6230 0.0732 0.054 Uiso 1 1 calc R
H27B H 0.6596 0.5972 0.0335 0.054 Uiso 1 1 calc R
H27C H 0.5338 0.6100 0.0065 0.054 Uiso 1 1 calc R
C30 C 0.3676(5) 0.6016(2) -0.1164(2) 0.0585(17) Uani 1 1 d .
H30A H 0.4420 0.5948 -0.0948 0.070 Uiso 1 1 calc R
H30B H 0.3684 0.6012 -0.1578 0.070 Uiso 1 1 calc R
H30C H 0.3188 0.5707 -0.1073 0.070 Uiso 1 1 calc R
C31 C 0.1775(4) 0.6862(3) -0.1369(2) 0.0656(19) Uani 1 1 d .
H31A H 0.1794 0.6889 -0.1781 0.079 Uiso 1 1 calc R
H31B H 0.1490 0.7228 -0.1238 0.079 Uiso 1 1 calc R
H31C H 0.1298 0.6537 -0.1302 0.079 Uiso 1 1 calc R
C32 C 0.4136(5) 0.7306(2) -0.1098(2) 0.0575(17) Uani 1 1 d .
H32A H 0.4869 0.7223 -0.0877 0.069 Uiso 1 1 calc R
H32B H 0.3885 0.7686 -0.0981 0.069 Uiso 1 1 calc R
H32C H 0.4163 0.7315 -0.1511 0.069 Uiso 1 1 calc R
C33 C 0.5774(5) 0.8262(3) 0.1850(3) 0.0547(16) Uani 1 1 d .
C34 C 0.6453(5) 0.8747(2) 0.1890(3) 0.0593(18) Uani 1 1 d .
H34 H 0.6753 0.8954 0.2232 0.071 Uiso 1 1 calc R
C35 C 0.6611(5) 0.8871(2) 0.1349(3) 0.0525(16) Uani 1 1 d .
C36 C 0.7297(5) 0.9338(3) 0.1143(3) 0.078(2) Uani 1 1 d .
H36A H 0.7608 0.9591 0.1467 0.093 Uiso 1 1 calc R
H36B H 0.6838 0.9572 0.0844 0.093 Uiso 1 1 calc R
H36C H 0.7891 0.9156 0.0985 0.093 Uiso 1 1 calc R
C37 C 0.5363(5) 0.7939(3) 0.2316(3) 0.077(2) Uani 1 1 d .
H37A H 0.4579 0.7857 0.2194 0.093 Uiso 1 1 calc R
H37B H 0.5475 0.8178 0.2667 0.093 Uiso 1 1 calc R
H37C H 0.5765 0.7570 0.2395 0.093 Uiso 1 1 calc R
C40 C 0.4335(5) 0.5234(3) 0.2697(3) 0.079(2) Uani 1 1 d .
H40A H 0.4701 0.4981 0.3009 0.095 Uiso 1 1 calc R
H40B H 0.4019 0.4995 0.2363 0.095 Uiso 1 1 calc R
H40C H 0.3750 0.5455 0.2828 0.095 Uiso 1 1 calc R
C41 C 0.5944(6) 0.6217(3) 0.3099(3) 0.090(2) Uani 1 1 d .
H41A H 0.6299 0.5974 0.3422 0.108 Uiso 1 1 calc R
H41B H 0.5368 0.6453 0.3220 0.108 Uiso 1 1 calc R
H41C H 0.6490 0.6476 0.2980 0.108 Uiso 1 1 calc R
C42 C 0.6437(6) 0.5338(3) 0.2234(3) 0.096(3) Uani 1 1 d .
H42A H 0.6797 0.5074 0.2539 0.115 Uiso 1 1 calc R
H42B H 0.6977 0.5614 0.2135 0.115 Uiso 1 1 calc R
H42C H 0.6121 0.5109 0.1892 0.115 Uiso 1 1 calc R
C43 C -0.0085(4) 0.6183(2) 0.0326(2) 0.0402(14) Uani 1 1 d .
C44 C -0.0908(4) 0.5770(3) 0.0172(2) 0.0485(15) Uani 1 1 d .
H44 H -0.1505 0.5791 -0.0144 0.058 Uiso 1 1 calc R
C45 C -0.0687(4) 0.5326(2) 0.0563(2) 0.0426(14) Uani 1 1 d .
C46 C -0.1322(4) 0.4782(2) 0.0601(3) 0.0625(18) Uani 1 1 d .
H46A H -0.0848 0.4442 0.0585 0.075 Uiso 1 1 calc R
H46B H -0.1944 0.4766 0.0278 0.075 Uiso 1 1 calc R
H46C H -0.1593 0.4778 0.0965 0.075 Uiso 1 1 calc R
C47 C 0.0068(4) 0.6764(2) 0.0053(2) 0.0501(15) Uani 1 1 d .
H47A H 0.0849 0.6829 0.0056 0.060 Uiso 1 1 calc R
H47B H -0.0212 0.7077 0.0271 0.060 Uiso 1 1 calc R
H47C H -0.0335 0.6766 -0.0345 0.060 Uiso 1 1 calc R
C53 C 0.3450(4) 0.4956(2) 0.0973(2) 0.0381(13) Uani 1 1 d .
C54 C 0.3296(4) 0.4377(2) 0.1103(2) 0.0403(14) Uani 1 1 d .
H54 H 0.3759 0.4057 0.1054 0.048 Uiso 1 1 calc R
C55 C 0.2349(4) 0.4355(2) 0.1316(2) 0.0387(14) Uani 1 1 d .
C56 C 0.1777(4) 0.3831(2) 0.1508(2) 0.0528(16) Uani 1 1 d .
H56A H 0.1627 0.3901 0.1896 0.063 Uiso 1 1 calc R
H56B H 0.2247 0.3486 0.1515 0.063 Uiso 1 1 calc R
H56C H 0.1085 0.3765 0.1240 0.063 Uiso 1 1 calc R
C57 C 0.4327(4) 0.5225(2) 0.0706(2) 0.0435(14) Uani 1 1 d .
H57A H 0.4028 0.5562 0.0472 0.052 Uiso 1 1 calc R
H57B H 0.4602 0.4936 0.0461 0.052 Uiso 1 1 calc R
H57C H 0.4930 0.5355 0.1009 0.052 Uiso 1 1 calc R
C63 C 0.1899(4) 0.6133(2) 0.2613(2) 0.0433(14) Uani 1 1 d .
C64 C 0.1268(4) 0.5783(3) 0.2906(2) 0.0513(16) Uani 1 1 d .
H64 H 0.1195 0.5821 0.3298 0.062 Uiso 1 1 calc R
C65 C 0.0771(4) 0.5375(3) 0.2521(3) 0.0486(15) Uani 1 1 d .
C66 C -0.0001(5) 0.4896(3) 0.2609(3) 0.072(2) Uani 1 1 d .
H66A H -0.0673 0.4927 0.2317 0.086 Uiso 1 1 calc R
H66B H -0.0183 0.4931 0.2994 0.086 Uiso 1 1 calc R
H66C H 0.0346 0.4516 0.2573 0.086 Uiso 1 1 calc R
C67 C 0.2588(4) 0.6649(2) 0.2829(2) 0.0526(16) Uani 1 1 d .
H67A H 0.3212 0.6672 0.2630 0.063 Uiso 1 1 calc R
H67B H 0.2857 0.6607 0.3245 0.063 Uiso 1 1 calc R
H67C H 0.2148 0.7006 0.2756 0.063 Uiso 1 1 calc R
B1 B 0.5930(5) 0.8412(3) 0.0330(3) 0.0430(17) Uani 1 1 d .
H1B H 0.6449 0.8694 0.0199 0.052 Uiso 1 1 calc R
B2 B 0.0861(5) 0.5114(3) 0.1458(3) 0.0407(16) Uani 1 1 d .
H2B H 0.0412 0.4765 0.1520 0.049 Uiso 1 1 calc R
C1S C -0.0506(10) 0.5189(6) 0.4811(5) 0.176(7) Uani 1 1 d .
H1SA H -0.1153 0.4939 0.4672 0.212 Uiso 1 1 calc R
H1SB H -0.0724 0.5520 0.5034 0.212 Uiso 1 1 calc R
C2S C 0.0007(12) 0.5392(6) 0.4333(7) 0.216(8) Uani 1 1 d .
H2SA H 0.0209 0.5058 0.4107 0.259 Uiso 1 1 calc R
H2SB H 0.0671 0.5627 0.4477 0.259 Uiso 1 1 calc R
C3S C -0.0930(9) 0.5783(6) 0.3953(6) 0.211(8) Uani 1 1 d .
H3SA H -0.0663 0.5936 0.3616 0.253 Uiso 1 1 calc R
H3SB H -0.1114 0.6110 0.4186 0.253 Uiso 1 1 calc R
H3SC H -0.1584 0.5543 0.3824 0.253 Uiso 1 1 calc R

loop_
_atom_site_aniso_label
_atom_site_aniso_U_11
_atom_site_aniso_U_22
_atom_site_aniso_U_33
_atom_site_aniso_U_23
_atom_site_aniso_U_13
_atom_site_aniso_U_12
Y1 0.0353(3) 0.0273(3) 0.0326(3) 0.0010(2) 0.0084(2) -0.0008(2)
Y2 0.0351(3) 0.0284(3) 0.0312(3) 0.0003(2) 0.0056(2) -0.0040(2)
Si1 0.0915(14) 0.0322(10) 0.0624(13) -0.0017(8) 0.0371(11) 0.0076(9)
Si2 0.0379(10) 0.0613(12) 0.0619(12) -0.0048(9) 0.0126(9) -0.0002(8)
Si3 0.0502(10) 0.0542(11) 0.0312(9) 0.0030(8) 0.0110(8) 0.0111(8)
Si4 0.0577(11) 0.0469(11) 0.0508(11) 0.0160(9) 0.0009(9) 0.0038(9)
N11 0.050(3) 0.029(3) 0.037(3) 0.006(2) 0.014(2) 0.005(2)
N12 0.043(3) 0.031(3) 0.036(3) 0.001(2) 0.011(2) 0.005(2)
N21 0.042(3) 0.030(3) 0.051(3) 0.003(2) 0.018(2) -0.001(2)
N22 0.037(3) 0.027(3) 0.048(3) 0.000(2) 0.011(2) 0.000(2)
N31 0.040(3) 0.034(3) 0.046(3) 0.001(2) 0.001(2) 0.000(2)
N32 0.049(3) 0.039(3) 0.037(3) -0.002(2) 0.005(2) -0.001(2)
N41 0.036(3) 0.037(3) 0.041(3) -0.004(2) 0.007(2) -0.003(2)
N42 0.034(3) 0.031(3) 0.039(3) 0.002(2) 0.002(2) -0.002(2)
N51 0.036(3) 0.026(2) 0.038(3) -0.001(2) 0.009(2) -0.004(2)
N52 0.033(3) 0.032(3) 0.041(3) 0.002(2) 0.011(2) -0.006(2)
N61 0.040(3) 0.035(3) 0.040(3) 0.005(2) 0.011(2) -0.004(2)
N62 0.044(3) 0.030(3) 0.031(3) -0.001(2) 0.005(2) -0.004(2)
C1 0.060(4) 0.035(3) 0.037(3) 0.003(3) 0.015(3) 0.004(3)
C2 0.036(3) 0.031(3) 0.032(3) 0.003(3) 0.006(2) 0.004(3)
C3 0.045(4) 0.032(3) 0.037(3) -0.001(3) 0.004(3) 0.003(3)
C4 0.038(4) 0.045(4) 0.050(4) 0.004(3) 0.002(3) -0.001(3)
C5 0.035(3) 0.028(3) 0.034(3) 0.001(2) -0.001(3) 0.001(2)
C6 0.036(3) 0.032(3) 0.038(4) -0.001(3) 0.007(3) 0.006(2)
C7 0.031(3) 0.034(3) 0.032(3) 0.000(3) 0.003(2) 0.001(2)
C8 0.041(3) 0.043(4) 0.040(4) 0.001(3) 0.004(3) -0.003(3)
C10 0.087(5) 0.042(4) 0.084(5) -0.011(4) 0.024(4) -0.003(3)
C11 0.097(6) 0.049(5) 0.191(9) 0.019(5) 0.078(6) 0.028(4)
C12 0.274(12) 0.066(5) 0.079(6) 0.001(4) 0.083(7) 0.038(6)
C13 0.048(4) 0.040(4) 0.036(4) -0.007(3) 0.000(3) 0.007(3)
C14 0.075(5) 0.035(3) 0.035(4) 0.011(3) 0.009(3) 0.017(3)
C15 0.069(4) 0.033(3) 0.042(4) 0.003(3) 0.022(3) 0.007(3)
C16 0.093(5) 0.048(4) 0.065(5) 0.019(3) 0.028(4) 0.004(4)
C17 0.054(4) 0.052(4) 0.063(4) 0.002(3) -0.004(3) 0.021(3)
C20 0.053(4) 0.085(5) 0.133(7) -0.017(5) 0.037(4) -0.015(4)
C21 0.054(4) 0.095(6) 0.147(8) 0.024(5) 0.022(5) 0.025(4)
C22 0.068(5) 0.194(9) 0.080(6) -0.046(6) 0.031(4) -0.014(5)
C23 0.035(3) 0.028(3) 0.052(4) 0.002(3) 0.009(3) 0.000(3)
C24 0.039(3) 0.041(4) 0.070(4) -0.002(3) 0.023(3) 0.007(3)
C25 0.042(3) 0.039(4) 0.064(4) 0.003(3) 0.026(3) 0.003(3)
C26 0.073(5) 0.049(4) 0.114(6) 0.018(4) 0.058(4) 0.007(3)
C27 0.041(3) 0.039(4) 0.057(4) 0.000(3) 0.018(3) 0.005(3)
C30 0.061(4) 0.071(4) 0.046(4) -0.005(3) 0.016(3) 0.006(3)
C31 0.062(4) 0.092(5) 0.040(4) 0.003(3) 0.000(3) 0.019(4)
C32 0.074(4) 0.066(4) 0.036(4) 0.006(3) 0.017(3) 0.007(3)
C33 0.065(4) 0.044(4) 0.050(4) -0.005(3) -0.003(3) 0.000(3)
C34 0.076(5) 0.037(4) 0.053(4) -0.012(3) -0.020(4) 0.004(3)
C35 0.050(4) 0.031(3) 0.069(5) -0.009(3) -0.008(3) -0.006(3)
C36 0.069(5) 0.048(4) 0.113(6) -0.006(4) 0.010(4) -0.021(4)
C37 0.107(6) 0.081(5) 0.041(4) -0.003(4) 0.007(4) -0.014(4)
C40 0.075(5) 0.074(5) 0.082(5) 0.040(4) 0.001(4) 0.002(4)
C41 0.109(6) 0.085(6) 0.061(5) 0.018(4) -0.024(4) -0.005(4)
C42 0.095(6) 0.085(6) 0.112(7) 0.036(5) 0.030(5) 0.040(5)
C43 0.033(3) 0.046(4) 0.042(4) -0.003(3) 0.008(3) 0.006(3)
C44 0.035(3) 0.057(4) 0.047(4) -0.004(3) -0.008(3) 0.000(3)
C45 0.031(3) 0.047(4) 0.049(4) -0.014(3) 0.006(3) -0.006(3)
C46 0.051(4) 0.060(4) 0.072(5) -0.011(3) 0.000(3) -0.013(3)
C47 0.038(3) 0.054(4) 0.053(4) 0.007(3) -0.004(3) 0.008(3)
C53 0.039(3) 0.029(3) 0.046(4) -0.002(3) 0.007(3) 0.000(3)
C54 0.038(3) 0.027(3) 0.052(4) -0.003(3) -0.003(3) 0.003(3)
C55 0.044(3) 0.029(3) 0.039(4) -0.001(3) -0.003(3) -0.004(3)
C56 0.061(4) 0.037(3) 0.059(4) 0.006(3) 0.006(3) -0.006(3)
C57 0.040(3) 0.029(3) 0.062(4) 0.003(3) 0.012(3) 0.000(3)
C63 0.050(4) 0.044(4) 0.035(4) 0.000(3) 0.005(3) 0.001(3)
C64 0.059(4) 0.065(4) 0.032(4) 0.004(3) 0.014(3) -0.002(3)
C65 0.050(4) 0.055(4) 0.044(4) 0.008(3) 0.018(3) -0.008(3)
C66 0.084(5) 0.082(5) 0.057(5) 0.010(4) 0.035(4) -0.023(4)
C67 0.055(4) 0.066(4) 0.038(4) -0.006(3) 0.009(3) -0.002(3)
B1 0.039(4) 0.031(4) 0.060(5) 0.008(3) 0.011(3) -0.005(3)
B2 0.037(4) 0.037(4) 0.050(4) 0.006(3) 0.014(3) -0.008(3)
C1S 0.200(16) 0.209(17) 0.138(14) -0.096(12) 0.079(11) -0.106(13)
C2S 0.220(16) 0.197(15) 0.275(18) -0.138(13) 0.159(15) -0.115(12)
C3S 0.125(10) 0.199(14) 0.31(2) -0.096(13) 0.057(11) 0.036(9)

loop_
_atom_type_symbol
_atom_type_description
_atom_type_scat_dispersion_real
_atom_type_scat_dispersion_imag
_atom_type_scat_source
C C 0.0033 0.0016 'International Tables Vol C Tables 4.2.6.8 and 6.1.1.4'
H H 0.0000 0.0000 'International Tables Vol C Tables 4.2.6.8 and 6.1.1.4'
B B 0.0013 0.0007 'International Tables Vol C Tables 4.2.6.8 and 6.1.1.4'
N N 0.0061 0.0033 'International Tables Vol C Tables 4.2.6.8 and 6.1.1.4'
Si Si 0.0817 0.0704 'International Tables Vol C Tables 4.2.6.8 and 6.1.1.4'
Y Y -2.7962 3.5667 'International Tables Vol C Tables 4.2.6.8 and 6.1.1.4'

loop_
_geom_angle_atom_site_label_1
_geom_angle_atom_site_label_2
_geom_angle_atom_site_label_3
_geom_angle
_geom_angle_site_symmetry_3
C1 Y1 N32 84.91(17) .
C1 Y1 C2 32.42(16) .
N32 Y1 C2 110.51(15) .
C1 Y1 N12 83.15(16) .
N32 Y1 N12 81.60(14) .
C2 Y1 N12 106.03(14) .
C1 Y1 N22 151.31(17) .
N32 Y1 N22 72.08(14) .
C2 Y1 N22 176.24(15) .
N12 Y1 N22 76.87(13) .
C1 Y1 C7 102.40(17) .
N32 Y1 C7 98.49(15) .
C2 Y1 C7 79.18(15) .
N12 Y1 C7 174.45(14) .
N22 Y1 C7 97.84(14) .
C1 Y1 C5 105.30(17) .
N32 Y1 C5 169.14(14) .
C2 Y1 C5 77.95(16) .
N12 Y1 C5 102.99(15) .
N22 Y1 C5 99.16(14) .
C7 Y1 C5 75.98(15) .
C1 Y1 C6 115.74(16) .
N32 Y1 C6 152.37(15) .
C2 Y1 C6 95.70(15) .
N12 Y1 C6 82.92(14) .
N22 Y1 C6 82.20(13) .
C7 Y1 C6 94.77(15) .
C5 Y1 C6 23.83(13) .
C1 Y1 Y2 79.27(14) .
N32 Y1 Y2 136.14(11) .
C2 Y1 Y2 46.95(11) .
N12 Y1 Y2 135.53(10) .
N22 Y1 Y2 129.29(9) .
C7 Y1 Y2 47.09(10) .
C5 Y1 Y2 45.21(11) .
C6 Y1 Y2 69.01(10) .
N42 Y2 N62 80.41(14) .
N42 Y2 C5 91.34(15) .
N62 Y2 C5 166.42(15) .
N42 Y2 N52 74.57(13) .
N62 Y2 N52 76.81(13) .
C5 Y2 N52 90.66(14) .
N42 Y2 C2 112.30(14) .
N62 Y2 C2 113.72(14) .
C5 Y2 C2 79.34(15) .
N52 Y2 C2 167.80(14) .
N42 Y2 C7 164.96(14) .
N62 Y2 C7 107.52(15) .
C5 Y2 C7 78.29(16) .
N52 Y2 C7 94.48(14) .
C2 Y2 C7 76.77(15) .
N42 Y2 C3 89.97(15) .
N62 Y2 C3 88.63(15) .
C5 Y2 C3 102.22(16) .
N52 Y2 C3 160.19(15) .
C2 Y2 C3 31.76(15) .
C7 Y2 C3 102.76(16) .
N42 Y2 C8 153.70(14) .
N62 Y2 C8 86.34(14) .
C5 Y2 C8 96.81(15) .
N52 Y2 C8 80.36(13) .
C2 Y2 C8 93.80(14) .
C7 Y2 C8 23.21(13) .
C3 Y2 C8 112.45(15) .
N42 Y2 C4 72.56(14) .
N62 Y2 C4 70.79(14) .
C5 Y2 C4 117.14(15) .
N52 Y2 C4 136.81(14) .
C2 Y2 C4 55.14(15) .
C7 Y2 C4 121.84(15) .
C3 Y2 C4 23.40(14) .
C8 Y2 C4 124.05(14) .
N42 Y2 Y1 132.10(10) .
N62 Y2 Y1 143.12(10) .
C5 Y2 Y1 49.18(11) .
N52 Y2 Y1 123.13(9) .
C2 Y2 Y1 44.73(11) .
C7 Y2 Y1 46.20(12) .
C3 Y2 Y1 76.45(13) .
C8 Y2 Y1 69.33(10) .
C4 Y2 Y1 99.75(11) .
C12 Si1 C1 109.4(3) .
C12 Si1 C10 109.3(3) .
C1 Si1 C10 109.2(3) .
C12 Si1 C11 107.2(4) .
C1 Si1 C11 112.2(3) .
C10 Si1 C11 109.5(3) .
C21 Si2 C20 108.8(3) .
C21 Si2 C4 106.3(3) .
C20 Si2 C4 112.7(3) .
C21 Si2 C22 110.9(4) .
C20 Si2 C22 109.0(4) .
C4 Si2 C22 109.2(3) .
C32 Si3 C30 109.2(3) .
C32 Si3 C31 111.7(3) .
C30 Si3 C31 109.6(3) .
C32 Si3 C6 112.3(2) .
C30 Si3 C6 107.0(2) .
C31 Si3 C6 106.9(2) .
C40 Si4 C41 111.5(3) .
C40 Si4 C8 111.3(3) .
C41 Si4 C8 106.8(3) .
C40 Si4 C42 110.0(3) .
C41 Si4 C42 109.4(3) .
C8 Si4 C42 107.7(3) .
C15 N11 N12 109.5(4) .
C15 N11 B1 129.1(5) .
N12 N11 B1 121.5(4) .
C13 N12 N11 106.1(4) .
C13 N12 Y1 132.7(4) .
N11 N12 Y1 120.5(3) .
C25 N21 N22 110.0(4) .
C25 N21 B1 129.1(4) .
N22 N21 B1 120.9(4) .
C23 N22 N21 105.8(4) .
C23 N22 Y1 133.9(3) .
N21 N22 Y1 119.8(3) .
C35 N31 N32 108.8(5) .
C35 N31 B1 129.2(5) .
N32 N31 B1 122.0(4) .
C33 N32 N31 107.1(4) .
C33 N32 Y1 131.4(4) .
N31 N32 Y1 120.3(3) .
C45 N41 N42 109.2(4) .
C45 N41 B2 129.3(5) .
N42 N41 B2 121.3(4) .
C43 N42 N41 106.5(4) .
C43 N42 Y2 131.2(3) .
N41 N42 Y2 121.7(3) .
C55 N51 N52 109.8(4) .
C55 N51 B2 129.1(4) .
N52 N51 B2 120.9(4) .
C53 N52 N51 105.8(4) .
C53 N52 Y2 134.6(3) .
N51 N52 Y2 118.4(3) .
C65 N61 N62 109.5(4) .
C65 N61 B2 129.3(5) .
N62 N61 B2 120.9(4) .
C63 N62 N61 107.3(4) .
C63 N62 Y2 131.0(3) .
N61 N62 Y2 121.0(3) .
C2 C1 Si1 126.5(4) .
C2 C1 Y1 80.8(3) .
Si1 C1 Y1 152.7(3) .
C1 C2 C3 127.6(5) .
C1 C2 Y1 66.8(3) .
C3 C2 Y1 165.4(4) .
C1 C2 Y2 154.6(4) .
C3 C2 Y2 77.5(3) .
Y1 C2 Y2 88.32(15) .
C4 C3 C2 166.9(6) .
C4 C3 Y2 96.5(4) .
C2 C3 Y2 70.7(3) .
C3 C4 Si2 159.2(5) .
C3 C4 Y2 60.1(3) .
Si2 C4 Y2 140.4(3) .
C6 C5 Y2 176.7(4) .
C6 C5 Y1 93.9(4) .
Y2 C5 Y1 85.62(15) .
C5 C6 Si3 167.3(5) .
C5 C6 Y1 62.3(3) .
Si3 C6 Y1 130.4(2) .
C8 C7 Y1 171.3(4) .
C8 C7 Y2 99.9(4) .
Y1 C7 Y2 86.70(15) .
C7 C8 Si4 169.4(5) .
C7 C8 Y2 56.9(3) .
Si4 C8 Y2 133.6(2) .
N12 C13 C14 109.7(5) .
N12 C13 C17 120.4(5) .
C14 C13 C17 129.8(5) .
C15 C14 C13 106.9(5) .
N11 C15 C14 107.7(5) .
N11 C15 C16 122.5(5) .
C14 C15 C16 129.8(5) .
N22 C23 C24 110.3(5) .
N22 C23 C27 121.2(5) .
C24 C23 C27 128.6(5) .
C25 C24 C23 106.2(5) .
N21 C25 C24 107.7(5) .
N21 C25 C26 123.6(5) .
C24 C25 C26 128.8(5) .
N32 C33 C34 109.3(6) .
N32 C33 C37 121.4(5) .
C34 C33 C37 129.3(6) .
C35 C34 C33 107.2(5) .
C34 C35 N31 107.7(5) .
C34 C35 C36 129.9(6) .
N31 C35 C36 122.4(6) .
N42 C43 C44 109.9(5) .
N42 C43 C47 120.7(5) .
C44 C43 C47 129.3(5) .
C45 C44 C43 106.4(5) .
N41 C45 C44 107.9(5) .
N41 C45 C46 123.6(5) .
C44 C45 C46 128.4(5) .
N52 C53 C54 110.2(5) .
N52 C53 C57 120.5(4) .
C54 C53 C57 129.3(5) .
C55 C54 C53 106.4(5) .
N51 C55 C54 107.8(5) .
N51 C55 C56 123.2(5) .
C54 C55 C56 128.9(5) .
N62 C63 C64 108.9(5) .
N62 C63 C67 122.5(5) .
C64 C63 C67 128.6(5) .
C65 C64 C63 106.6(5) .
N61 C65 C64 107.7(5) .
N61 C65 C66 123.4(5) .
C64 C65 C66 128.9(5) .
N11 B1 N31 112.1(5) .
N11 B1 N21 109.5(4) .
N31 B1 N21 110.0(4) .
N51 B2 N61 109.3(4) .
N51 B2 N41 109.2(4) .
N61 B2 N41 112.2(4) .
C2S C1S C1S 100.8(15) 3_566
C1S C2S C3S 103.5(11) .

loop_
_geom_bond_atom_site_label_1
_geom_bond_atom_site_label_2
_geom_bond_distance
_geom_bond_site_symmetry_2
Y1 C1 2.295(5) .
Y1 N32 2.444(4) .
Y1 C2 2.465(5) .
Y1 N12 2.471(4) .
Y1 N22 2.503(4) .
Y1 C7 2.532(5) .
Y1 C5 2.658(5) .
Y1 C6 2.996(5) .
Y1 Y2 3.5017(7) .
Y2 N42 2.389(4) .
Y2 N62 2.428(4) .
Y2 C5 2.492(5) .
Y2 N52 2.518(4) .
Y2 C2 2.560(5) .
Y2 C7 2.569(5) .
Y2 C3 2.649(5) .
Y2 C8 3.021(5) .
Y2 C4 3.035(5) .
Si1 C12 1.846(7) .
Si1 C1 1.847(5) .
Si1 C10 1.857(6) .
Si1 C11 1.886(7) .
Si2 C21 1.822(6) .
Si2 C20 1.831(6) .
Si2 C4 1.843(6) .
Si2 C22 1.845(7) .
Si3 C32 1.840(6) .
Si3 C30 1.845(6) .
Si3 C31 1.851(5) .
Si3 C6 1.852(6) .
Si4 C40 1.838(6) .
Si4 C41 1.839(6) .
Si4 C8 1.848(6) .
Si4 C42 1.849(6) .
N11 C15 1.356(6) .
N11 N12 1.377(5) .
N11 B1 1.530(7) .
N12 C13 1.342(6) .
N21 C25 1.347(6) .
N21 N22 1.380(5) .
N21 B1 1.545(7) .
N22 C23 1.339(6) .
N31 C35 1.362(6) .
N31 N32 1.377(5) .
N31 B1 1.533(7) .
N32 C33 1.333(6) .
N41 C45 1.355(6) .
N41 N42 1.379(5) .
N41 B2 1.547(7) .
N42 C43 1.334(6) .
N51 C55 1.347(6) .
N51 N52 1.375(5) .
N51 B2 1.532(7) .
N52 C53 1.340(6) .
N61 C65 1.340(6) .
N61 N62 1.369(5) .
N61 B2 1.536(7) .
N62 C63 1.331(6) .
C1 C2 1.339(6) .
C2 C3 1.428(7) .
C3 C4 1.213(7) .
C5 C6 1.213(6) .
C7 C8 1.209(6) .
C13 C14 1.384(7) .
C13 C17 1.494(7) .
C14 C15 1.357(7) .
C15 C16 1.501(7) .
C23 C24 1.385(7) .
C23 C27 1.487(6) .
C24 C25 1.372(7) .
C25 C26 1.496(7) .
C33 C34 1.386(7) .
C33 C37 1.492(8) .
C34 C35 1.358(8) .
C35 C36 1.502(8) .
C43 C44 1.389(7) .
C43 C47 1.505(7) .
C44 C45 1.364(7) .
C45 C46 1.485(7) .
C53 C54 1.379(6) .
C53 C57 1.490(6) .
C54 C55 1.363(7) .
C55 C56 1.505(7) .
C63 C64 1.391(7) .
C63 C67 1.490(7) .
C64 C65 1.368(7) .
C65 C66 1.495(7) .
C1S C2S 1.470(16) .
C1S C1S 1.64(2) 3_566
C2S C3S 1.603(18) .

loop_
_geom_torsion_atom_site_label_1
_geom_torsion_atom_site_label_2
_geom_torsion_atom_site_label_3
_geom_torsion_atom_site_label_4
_geom_torsion
_geom_torsion_site_symmetry_1
C1 Y1 Y2 N42 82.15(18) .
N32 Y1 Y2 N42 153.04(19) .
C2 Y1 Y2 N42 79.3(2) .
N12 Y1 Y2 N42 13.64(18) .
N22 Y1 Y2 N42 -100.84(18) .
C7 Y1 Y2 N42 -159.52(19) .
C5 Y1 Y2 N42 -42.35(19) .
C6 Y1 Y2 N42 -40.96(16) .
C1 Y1 Y2 N62 -64.0(2) .
N32 Y1 Y2 N62 6.9(2) .
C2 Y1 Y2 N62 -66.8(2) .
N12 Y1 Y2 N62 -132.5(2) .
N22 Y1 Y2 N62 113.0(2) .
C7 Y1 Y2 N62 54.3(2) .
C5 Y1 Y2 N62 171.5(2) .
C6 Y1 Y2 N62 172.90(18) .
C1 Y1 Y2 C5 124.50(19) .
N32 Y1 Y2 C5 -164.6(2) .
C2 Y1 Y2 C5 121.7(2) .
N12 Y1 Y2 C5 56.00(19) .
N22 Y1 Y2 C5 -58.49(19) .
C7 Y1 Y2 C5 -117.2(2) .
C6 Y1 Y2 C5 1.40(18) .
C1 Y1 Y2 N52 -178.56(17) .
N32 Y1 Y2 N52 -107.67(18) .
C2 Y1 Y2 N52 178.60(18) .
N12 Y1 Y2 N52 112.93(17) .
N22 Y1 Y2 N52 -1.55(16) .
C7 Y1 Y2 N52 -60.23(18) .
C5 Y1 Y2 N52 56.94(18) .
C6 Y1 Y2 N52 58.33(14) .
C1 Y1 Y2 C2 2.8(2) .
N32 Y1 Y2 C2 73.7(2) .
N12 Y1 Y2 C2 -65.66(19) .
N22 Y1 Y2 C2 179.85(19) .
C7 Y1 Y2 C2 121.2(2) .
C5 Y1 Y2 C2 -121.7(2) .
C6 Y1 Y2 C2 -120.26(18) .
C1 Y1 Y2 C7 -118.3(2) .
N32 Y1 Y2 C7 -47.4(2) .
C2 Y1 Y2 C7 -121.2(2) .
N12 Y1 Y2 C7 173.2(2) .
N22 Y1 Y2 C7 58.68(19) .
C5 Y1 Y2 C7 117.2(2) .
C6 Y1 Y2 C7 118.57(18) .
C1 Y1 Y2 C3 4.77(17) .
N32 Y1 Y2 C3 75.66(18) .
C2 Y1 Y2 C3 1.92(19) .
N12 Y1 Y2 C3 -63.74(17) .
N22 Y1 Y2 C3 -178.23(17) .
C7 Y1 Y2 C3 123.09(18) .
C5 Y1 Y2 C3 -119.73(18) .
C6 Y1 Y2 C3 -118.34(15) .
C1 Y1 Y2 C8 -115.94(17) .
N32 Y1 Y2 C8 -45.05(17) .
C2 Y1 Y2 C8 -118.79(18) .
N12 Y1 Y2 C8 175.55(17) .
N22 Y1 Y2 C8 61.06(16) .
C7 Y1 Y2 C8 2.38(19) .
C5 Y1 Y2 C8 119.55(18) .
C6 Y1 Y2 C8 120.95(14) .
C1 Y1 Y2 C4 6.90(17) .
N32 Y1 Y2 C4 77.79(17) .
C2 Y1 Y2 C4 4.06(18) .
N12 Y1 Y2 C4 -61.60(16) .
N22 Y1 Y2 C4 -176.09(16) .
C7 Y1 Y2 C4 125.23(18) .
C5 Y1 Y2 C4 -117.60(17) .
C6 Y1 Y2 C4 -116.20(14) .
C15 N11 N12 C13 -0.1(5) .
B1 N11 N12 C13 179.6(5) .
C15 N11 N12 Y1 -171.8(3) .
B1 N11 N12 Y1 7.8(6) .
C1 Y1 N12 C13 -53.8(4) .
N32 Y1 N12 C13 -139.7(4) .
C2 Y1 N12 C13 -30.6(5) .
N22 Y1 N12 C13 146.9(5) .
C7 Y1 N12 C13 129.0(14) .
C5 Y1 N12 C13 50.4(5) .
C6 Y1 N12 C13 63.3(4) .
Y2 Y1 N12 C13 13.2(5) .
C1 Y1 N12 N11 115.3(3) .
N32 Y1 N12 N11 29.5(3) .
C2 Y1 N12 N11 138.5(3) .
N22 Y1 N12 N11 -44.0(3) .
C7 Y1 N12 N11 -61.8(16) .
C5 Y1 N12 N11 -140.5(3) .
C6 Y1 N12 N11 -127.6(3) .
Y2 Y1 N12 N11 -177.6(2) .
C25 N21 N22 C23 1.7(6) .
B1 N21 N22 C23 -176.3(5) .
C25 N21 N22 Y1 -170.6(3) .
B1 N21 N22 Y1 11.4(6) .
C1 Y1 N22 C23 177.2(4) .
N32 Y1 N22 C23 138.9(5) .
C2 Y1 N22 C23 5(2) .
N12 Y1 N22 C23 -135.8(5) .
C7 Y1 N22 C23 42.5(5) .
C5 Y1 N22 C23 -34.5(5) .
C6 Y1 N22 C23 -51.3(5) .
Y2 Y1 N22 C23 3.3(5) .
C1 Y1 N22 N21 -13.1(5) .
N32 Y1 N22 N21 -51.4(3) .
C2 Y1 N22 N21 175(2) .
N12 Y1 N22 N21 33.9(3) .
C7 Y1 N22 N21 -147.8(3) .
C5 Y1 N22 N21 135.2(3) .
C6 Y1 N22 N21 118.4(3) .
Y2 Y1 N22 N21 173.0(3) .
C35 N31 N32 C33 -0.7(6) .
B1 N31 N32 C33 178.8(5) .
C35 N31 N32 Y1 168.4(3) .
B1 N31 N32 Y1 -12.1(6) .
C1 Y1 N32 C33 55.1(5) .
C2 Y1 N32 C33 34.8(5) .
N12 Y1 N32 C33 138.9(5) .
N22 Y1 N32 C33 -142.3(5) .
C7 Y1 N32 C33 -46.7(5) .
C5 Y1 N32 C33 -105.2(9) .
C6 Y1 N32 C33 -164.6(4) .
Y2 Y1 N32 C33 -13.7(5) .
C1 Y1 N32 N31 -111.0(3) .
C2 Y1 N32 N31 -131.3(3) .
N12 Y1 N32 N31 -27.2(3) .
N22 Y1 N32 N31 51.6(3) .
C7 Y1 N32 N31 147.2(3) .
C5 Y1 N32 N31 88.7(9) .
C6 Y1 N32 N31 29.4(5) .
Y2 Y1 N32 N31 -179.8(2) .
C45 N41 N42 C43 2.0(5) .
B2 N41 N42 C43 178.1(4) .
C45 N41 N42 Y2 -169.9(3) .
B2 N41 N42 Y2 6.3(6) .
N62 Y2 N42 C43 151.3(5) .
C5 Y2 N42 C43 -39.5(4) .
N52 Y2 N42 C43 -129.8(5) .
C2 Y2 N42 C43 39.5(5) .
C7 Y2 N42 C43 -85.5(7) .
C3 Y2 N42 C43 62.7(4) .
C8 Y2 N42 C43 -147.9(4) .
C4 Y2 N42 C43 78.6(4) .
Y1 Y2 N42 C43 -8.9(5) .
N62 Y2 N42 N41 -39.1(3) .
C5 Y2 N42 N41 130.1(3) .
N52 Y2 N42 N41 39.8(3) .
C2 Y2 N42 N41 -150.9(3) .
C7 Y2 N42 N41 84.2(7) .
C3 Y2 N42 N41 -127.7(3) .
C8 Y2 N42 N41 21.7(5) .
C4 Y2 N42 N41 -111.8(4) .
Y1 Y2 N42 N41 160.8(3) .
C55 N51 N52 C53 1.8(5) .
B2 N51 N52 C53 -174.0(4) .
C55 N51 N52 Y2 -167.3(3) .
B2 N51 N52 Y2 16.9(5) .
N42 Y2 N52 C53 142.6(5) .
N62 Y2 N52 C53 -133.9(5) .
C5 Y2 N52 C53 51.4(5) .
C2 Y2 N52 C53 16.7(9) .
C7 Y2 N52 C53 -26.9(5) .
C3 Y2 N52 C53 -177.6(5) .
C8 Y2 N52 C53 -45.4(5) .
C4 Y2 N52 C53 -175.9(4) .
Y1 Y2 N52 C53 12.0(5) .
N42 Y2 N52 N51 -52.2(3) .
N62 Y2 N52 N51 31.4(3) .
C5 Y2 N52 N51 -143.4(3) .
C2 Y2 N52 N51 -178.0(6) .
C7 Y2 N52 N51 138.3(3) .
C3 Y2 N52 N51 -12.3(6) .
C8 Y2 N52 N51 119.8(3) .
C4 Y2 N52 N51 -10.6(4) .
Y1 Y2 N52 N51 177.3(3) .
C65 N61 N62 C63 -0.2(6) .
B2 N61 N62 C63 -174.8(4) .
C65 N61 N62 Y2 -171.2(3) .
B2 N61 N62 Y2 14.1(6) .
N42 Y2 N62 C63 -139.8(5) .
C5 Y2 N62 C63 166.9(5) .
N52 Y2 N62 C63 143.9(5) .
C2 Y2 N62 C63 -29.6(5) .
C7 Y2 N62 C63 53.3(5) .
C3 Y2 N62 C63 -49.6(4) .
C8 Y2 N62 C63 63.0(4) .
C4 Y2 N62 C63 -65.1(4) .
Y1 Y2 N62 C63 15.4(5) .
N42 Y2 N62 N61 28.9(3) .
C5 Y2 N62 N61 -24.4(8) .
N52 Y2 N62 N61 -47.4(3) .
C2 Y2 N62 N61 139.1(3) .
C7 Y2 N62 N61 -138.0(3) .
C3 Y2 N62 N61 119.1(3) .
C8 Y2 N62 N61 -128.3(3) .
C4 Y2 N62 N61 103.6(3) .
Y1 Y2 N62 N61 -175.9(2) .
C12 Si1 C1 C2 70.5(6) .
C10 Si1 C1 C2 -170.0(5) .
C11 Si1 C1 C2 -48.4(6) .
C12 Si1 C1 Y1 -112.9(7) .
C10 Si1 C1 Y1 6.7(7) .
C11 Si1 C1 Y1 128.3(6) .
N32 Y1 C1 C2 -142.8(3) .
N12 Y1 C1 C2 135.1(3) .
N22 Y1 C1 C2 -179.0(3) .
C7 Y1 C1 C2 -45.2(3) .
C5 Y1 C1 C2 33.4(3) .
C6 Y1 C1 C2 56.4(3) .
Y2 Y1 C1 C2 -3.9(3) .
N32 Y1 C1 Si1 39.9(6) .
C2 Y1 C1 Si1 -177.3(8) .
N12 Y1 C1 Si1 -42.2(6) .
N22 Y1 C1 Si1 3.6(9) .
C7 Y1 C1 Si1 137.5(6) .
C5 Y1 C1 Si1 -143.9(6) .
C6 Y1 C1 Si1 -120.9(6) .
Y2 Y1 C1 Si1 178.8(6) .
Si1 C1 C2 C3 1.2(8) .
Y1 C1 C2 C3 -177.2(5) .
Si1 C1 C2 Y1 178.5(5) .
Si1 C1 C2 Y2 -169.3(5) .
Y1 C1 C2 Y2 12.2(9) .
N32 Y1 C2 C1 40.0(3) .
N12 Y1 C2 C1 -46.8(3) .
N22 Y1 C2 C1 173(2) .
C7 Y1 C2 C1 135.1(3) .
C5 Y1 C2 C1 -147.1(3) .
C6 Y1 C2 C1 -131.1(3) .
Y2 Y1 C2 C1 174.8(4) .
C1 Y1 C2 C3 171.3(16) .
N32 Y1 C2 C3 -148.7(14) .
N12 Y1 C2 C3 124.5(14) .
N22 Y1 C2 C3 -16(3) .
C7 Y1 C2 C3 -53.6(14) .
C5 Y1 C2 C3 24.2(14) .
C6 Y1 C2 C3 40.2(14) .
Y2 Y1 C2 C3 -13.9(13) .
C1 Y1 C2 Y2 -174.8(4) .
N32 Y1 C2 Y2 -134.75(13) .
N12 Y1 C2 Y2 138.39(13) .
N22 Y1 C2 Y2 -2(2) .
C7 Y1 C2 Y2 -39.65(14) .
C5 Y1 C2 Y2 38.14(14) .
C6 Y1 C2 Y2 54.14(14) .
N42 Y2 C2 C1 -139.2(8) .
N62 Y2 C2 C1 131.7(9) .
C5 Y2 C2 C1 -52.2(9) .
N52 Y2 C2 C1 -16.8(13) .
C7 Y2 C2 C1 28.1(9) .
C3 Y2 C2 C1 172.3(10) .
C8 Y2 C2 C1 44.0(9) .
C4 Y2 C2 C1 173.6(9) .
Y1 Y2 C2 C1 -11.2(8) .
N42 Y2 C2 C3 48.4(3) .
N62 Y2 C2 C3 -40.6(3) .
C5 Y2 C2 C3 135.5(3) .
N52 Y2 C2 C3 170.9(6) .
C7 Y2 C2 C3 -144.2(3) .
C8 Y2 C2 C3 -128.3(3) .
C4 Y2 C2 C3 1.3(3) .
Y1 Y2 C2 C3 176.4(3) .
N42 Y2 C2 Y1 -128.00(14) .
N62 Y2 C2 Y1 142.94(13) .
C5 Y2 C2 Y1 -40.95(14) .
N52 Y2 C2 Y1 -5.6(7) .
C7 Y2 C2 Y1 39.38(14) .
C3 Y2 C2 Y1 -176.4(3) .
C8 Y2 C2 Y1 55.27(15) .
C4 Y2 C2 Y1 -175.1(2) .
C1 C2 C3 C4 172(2) .
Y1 C2 C3 C4 2(4) .
Y2 C2 C3 C4 -12(2) .
C1 C2 C3 Y2 -175.9(6) .
Y1 C2 C3 Y2 14.3(14) .
N42 Y2 C3 C4 41.1(4) .
N62 Y2 C3 C4 -39.3(4) .
C5 Y2 C3 C4 132.4(4) .
N52 Y2 C3 C4 2.9(7) .
C2 Y2 C3 C4 177.3(6) .
C7 Y2 C3 C4 -147.0(4) .
C8 Y2 C3 C4 -124.8(4) .
Y1 Y2 C3 C4 174.7(4) .
N42 Y2 C3 C2 -136.2(3) .
N62 Y2 C3 C2 143.4(3) .
C5 Y2 C3 C2 -44.8(3) .
N52 Y2 C3 C2 -174.3(4) .
C7 Y2 C3 C2 35.7(3) .
C8 Y2 C3 C2 57.9(3) .
C4 Y2 C3 C2 -177.3(6) .
Y1 Y2 C3 C2 -2.6(3) .
C2 C3 C4 Si2 -160.3(17) .
Y2 C3 C4 Si2 -171.7(13) .
C2 C3 C4 Y2 11(2) .
C21 Si2 C4 C3 36.7(15) .
C20 Si2 C4 C3 155.8(14) .
C22 Si2 C4 C3 -83.0(14) .
C21 Si2 C4 Y2 -132.0(4) .
C20 Si2 C4 Y2 -13.0(5) .
C22 Si2 C4 Y2 108.3(5) .
N42 Y2 C4 C3 -136.5(4) .
N62 Y2 C4 C3 137.9(4) .
C5 Y2 C4 C3 -54.1(4) .
N52 Y2 C4 C3 -178.5(3) .
C2 Y2 C4 C3 -1.8(4) .
C7 Y2 C4 C3 38.7(4) .
C8 Y2 C4 C3 66.3(4) .
Y1 Y2 C4 C3 -5.2(4) .
N42 Y2 C4 Si2 38.9(4) .
N62 Y2 C4 Si2 -46.7(4) .
C5 Y2 C4 Si2 121.3(4) .
N52 Y2 C4 Si2 -3.1(5) .
C2 Y2 C4 Si2 173.7(5) .
C7 Y2 C4 Si2 -145.9(4) .
C3 Y2 C4 Si2 175.4(7) .
C8 Y2 C4 Si2 -118.3(4) .
Y1 Y2 C4 Si2 170.2(4) .
N42 Y2 C5 C6 68(8) .
N62 Y2 C5 C6 121(8) .
N52 Y2 C5 C6 143(8) .
C2 Y2 C5 C6 -44(8) .
C7 Y2 C5 C6 -123(8) .
C3 Y2 C5 C6 -22(8) .
C8 Y2 C5 C6 -137(8) .
C4 Y2 C5 C6 -3(8) .
Y1 Y2 C5 C6 -82(8) .
N42 Y2 C5 Y1 150.00(13) .
N62 Y2 C5 Y1 -157.8(5) .
N52 Y2 C5 Y1 -135.42(13) .
C2 Y2 C5 Y1 37.55(13) .
C7 Y2 C5 Y1 -40.98(13) .
C3 Y2 C5 Y1 59.74(16) .
C8 Y2 C5 Y1 -55.05(14) .
C4 Y2 C5 Y1 78.96(16) .
C1 Y1 C5 C6 119.7(4) .
N32 Y1 C5 C6 -80.7(9) .
C2 Y1 C5 C6 137.3(4) .
N12 Y1 C5 C6 33.4(4) .
N22 Y1 C5 C6 -45.2(4) .
C7 Y1 C5 C6 -141.0(4) .
Y2 Y1 C5 C6 176.8(4) .
C1 Y1 C5 Y2 -57.08(18) .
N32 Y1 C5 Y2 102.6(8) .
C2 Y1 C5 Y2 -39.50(14) .
N12 Y1 C5 Y2 -143.42(13) .
N22 Y1 C5 Y2 138.06(13) .
C7 Y1 C5 Y2 42.19(14) .
C6 Y1 C5 Y2 -176.8(4) .
Y2 C5 C6 Si3 -97(8) .
Y1 C5 C6 Si3 -178.2(19) .
Y2 C5 C6 Y1 81(8) .
C32 Si3 C6 C5 -178(2) .
C30 Si3 C6 C5 -58(2) .
C31 Si3 C6 C5 59(2) .
C32 Si3 C6 Y1 4.2(4) .
C30 Si3 C6 Y1 124.1(3) .
C31 Si3 C6 Y1 -118.6(3) .
C1 Y1 C6 C5 -68.5(4) .
N32 Y1 C6 C5 156.4(3) .
C2 Y1 C6 C5 -41.8(4) .
N12 Y1 C6 C5 -147.3(4) .
N22 Y1 C6 C5 135.0(4) .
C7 Y1 C6 C5 37.8(4) .
Y2 Y1 C6 C5 -2.5(3) .
C1 Y1 C6 Si3 111.0(3) .
N32 Y1 C6 Si3 -24.2(5) .
C2 Y1 C6 Si3 137.7(3) .
N12 Y1 C6 Si3 32.2(3) .
N22 Y1 C6 Si3 -45.5(3) .
C7 Y1 C6 Si3 -142.8(3) .
C5 Y1 C6 Si3 179.5(6) .
Y2 Y1 C6 Si3 177.0(3) .
C1 Y1 C7 C8 -78(3) .
N32 Y1 C7 C8 9(3) .
C2 Y1 C7 C8 -100(3) .
N12 Y1 C7 C8 100(3) .
N22 Y1 C7 C8 82(3) .
C5 Y1 C7 C8 180(100) .
C6 Y1 C7 C8 165(3) .
Y2 Y1 C7 C8 -140(3) .
C1 Y1 C7 Y2 62.32(18) .
N32 Y1 C7 Y2 148.94(14) .
C2 Y1 C7 Y2 39.54(14) .
N12 Y1 C7 Y2 -120.6(15) .
N22 Y1 C7 Y2 -138.13(13) .
C5 Y1 C7 Y2 -40.60(14) .
C6 Y1 C7 Y2 -55.37(14) .
N42 Y2 C7 C8 -95.0(7) .
N62 Y2 C7 C8 25.1(4) .
C5 Y2 C7 C8 -142.2(4) .
N52 Y2 C7 C8 -52.5(4) .
C2 Y2 C7 C8 136.1(4) .
C3 Y2 C7 C8 117.7(4) .
C4 Y2 C7 C8 103.0(4) .
Y1 Y2 C7 C8 174.3(4) .
N42 Y2 C7 Y1 90.6(6) .
N62 Y2 C7 Y1 -149.25(13) .
C5 Y2 C7 Y1 43.44(14) .
N52 Y2 C7 Y1 133.18(13) .
C2 Y2 C7 Y1 -38.21(14) .
C3 Y2 C7 Y1 -56.62(17) .
C8 Y2 C7 Y1 -174.3(4) .
C4 Y2 C7 Y1 -71.38(19) .
Y1 C7 C8 Si4 -46(5) .
Y2 C7 C8 Si4 175(3) .
Y1 C7 C8 Y2 139(3) .
C40 Si4 C8 C7 -174(3) .
C41 Si4 C8 C7 64(3) .
C42 Si4 C8 C7 -53(3) .
C40 Si4 C8 Y2 0.5(4) .
C41 Si4 C8 Y2 -121.5(4) .
C42 Si4 C8 Y2 121.1(4) .
N42 Y2 C8 C7 144.3(4) .
N62 Y2 C8 C7 -156.1(4) .
C5 Y2 C8 C7 37.2(4) .
N52 Y2 C8 C7 126.7(4) .
C2 Y2 C8 C7 -42.5(4) .
C3 Y2 C8 C7 -69.1(4) .
C4 Y2 C8 C7 -92.3(4) .
Y1 Y2 C8 C7 -4.4(3) .
N42 Y2 C8 Si4 -34.5(6) .
N62 Y2 C8 Si4 25.1(3) .
C5 Y2 C8 Si4 -141.6(3) .
N52 Y2 C8 Si4 -52.1(3) .
C2 Y2 C8 Si4 138.7(3) .
C7 Y2 C8 Si4 -178.8(6) .
C3 Y2 C8 Si4 112.1(3) .
C4 Y2 C8 Si4 88.9(4) .
Y1 Y2 C8 Si4 176.8(4) .
N11 N12 C13 C14 -0.2(5) .
Y1 N12 C13 C14 170.1(3) .
N11 N12 C13 C17 -179.7(4) .
Y1 N12 C13 C17 -9.4(7) .
N12 C13 C14 C15 0.4(6) .
C17 C13 C14 C15 179.9(5) .
N12 N11 C15 C14 0.4(6) .
B1 N11 C15 C14 -179.3(5) .
N12 N11 C15 C16 -179.5(5) .
B1 N11 C15 C16 0.8(8) .
C13 C14 C15 N11 -0.5(6) .
C13 C14 C15 C16 179.4(5) .
N21 N22 C23 C24 -2.1(6) .
Y1 N22 C23 C24 168.6(4) .
N21 N22 C23 C27 178.0(4) .
Y1 N22 C23 C27 -11.2(8) .
N22 C23 C24 C25 1.7(6) .
C27 C23 C24 C25 -178.4(5) .
N22 N21 C25 C24 -0.6(6) .
B1 N21 C25 C24 177.2(5) .
N22 N21 C25 C26 -180.0(5) .
B1 N21 C25 C26 -2.2(9) .
C23 C24 C25 N21 -0.7(6) .
C23 C24 C25 C26 178.7(6) .
N31 N32 C33 C34 1.2(6) .
Y1 N32 C33 C34 -166.3(4) .
N31 N32 C33 C37 -178.7(5) .
Y1 N32 C33 C37 13.9(8) .
N32 C33 C34 C35 -1.2(7) .
C37 C33 C34 C35 178.6(6) .
C33 C34 C35 N31 0.7(7) .
C33 C34 C35 C36 -178.2(6) .
N32 N31 C35 C34 0.0(6) .
B1 N31 C35 C34 -179.4(5) .
N32 N31 C35 C36 179.0(5) .
B1 N31 C35 C36 -0.4(9) .
N41 N42 C43 C44 -1.6(6) .
Y2 N42 C43 C44 169.2(3) .
N41 N42 C43 C47 177.8(4) .
Y2 N42 C43 C47 -11.4(7) .
N42 C43 C44 C45 0.6(6) .
C47 C43 C44 C45 -178.7(5) .
N42 N41 C45 C44 -1.6(6) .
B2 N41 C45 C44 -177.4(5) .
N42 N41 C45 C46 -179.8(5) .
B2 N41 C45 C46 4.4(8) .
C43 C44 C45 N41 0.6(6) .
C43 C44 C45 C46 178.8(5) .
N51 N52 C53 C54 -1.8(6) .
Y2 N52 C53 C54 164.7(3) .
N51 N52 C53 C57 176.7(4) .
Y2 N52 C53 C57 -16.8(7) .
N52 C53 C54 C55 1.1(6) .
C57 C53 C54 C55 -177.2(5) .
N52 N51 C55 C54 -1.2(5) .
B2 N51 C55 C54 174.2(5) .
N52 N51 C55 C56 -179.2(4) .
B2 N51 C55 C56 -3.8(8) .
C53 C54 C55 N51 0.0(6) .
C53 C54 C55 C56 177.9(5) .
N61 N62 C63 C64 0.2(6) .
Y2 N62 C63 C64 170.1(3) .
N61 N62 C63 C67 -178.8(5) .
Y2 N62 C63 C67 -9.0(8) .
N62 C63 C64 C65 -0.2(6) .
C67 C63 C64 C65 178.8(5) .
N62 N61 C65 C64 0.0(6) .
B2 N61 C65 C64 174.1(5) .
N62 N61 C65 C66 179.6(5) .
B2 N61 C65 C66 -6.3(9) .
C63 C64 C65 N61 0.1(6) .
C63 C64 C65 C66 -179.5(6) .
C15 N11 B1 N31 115.3(6) .
N12 N11 B1 N31 -64.3(6) .
C15 N11 B1 N21 -122.3(5) .
N12 N11 B1 N21 58.1(6) .
C35 N31 B1 N11 -113.0(6) .
N32 N31 B1 N11 67.6(6) .
C35 N31 B1 N21 124.8(5) .
N32 N31 B1 N21 -54.5(6) .
C25 N21 B1 N11 112.5(6) .
N22 N21 B1 N11 -69.9(6) .
C25 N21 B1 N31 -123.8(6) .
N22 N21 B1 N31 53.7(6) .
C55 N51 B2 N61 112.1(5) .
N52 N51 B2 N61 -73.0(5) .
C55 N51 B2 N41 -124.8(5) .
N52 N51 B2 N41 50.1(6) .
C65 N61 B2 N51 -119.1(6) .
N62 N61 B2 N51 54.4(6) .
C65 N61 B2 N41 119.6(6) .
N62 N61 B2 N41 -66.9(6) .
C45 N41 B2 N51 108.7(6) .
N42 N41 B2 N51 -66.7(6) .
C45 N41 B2 N61 -130.0(5) .
N42 N41 B2 N61 54.7(6) .
C1S C1S C2S C3S -178.2(10) 3_566
